data_7021085
loop_
_publ_author_name
'Keceli, Ezgi'
'Hemgesberg, Maximilian'
'Bay, Sarah'
'Wilhelm, Christian'
'Sun, Yu'
'Ernst, Stefan'
'M\"uller, Thomas J J'
'Thiel, Werner R.'

_publ_section_title
;
 Efficient conversion of arylene precursors into photoluminescent
 phosphonates for surface modification of metal oxides.
;
_journal_issue 18
_journal_name_full 'Dalton transactions (Cambridge, England : 2003)'
_journal_page_first 6344
_journal_page_last 6352
_journal_paper_doi 10.1039/c2dt32553e
_journal_volume 42
_journal_year 2013
_chemical_formula_sum 'C26 H30 O4 S2'
_chemical_formula_weight 470.62
_chemical_name_systematic
;
?
;
_space_group_IT_number 14
_symmetry_cell_setting monoclinic
_symmetry_space_group_name_Hall '-P 2yn'
_symmetry_space_group_name_H-M 'P 1 21/n 1'
_atom_sites_solution_hydrogens geom
_atom_sites_solution_primary direct
_atom_sites_solution_secondary difmap
_audit_creation_method SHELXL-97
_cell_angle_alpha 90.00
_cell_angle_beta 96.708(2)
_cell_angle_gamma 90.00
_cell_formula_units_Z 2
_cell_length_a 12.8645(3)
_cell_length_b 6.0509(1)
_cell_length_c 15.8520(4)
_cell_measurement_reflns_used 5158
_cell_measurement_temperature 150(2)
_cell_measurement_theta_max 62.5246
_cell_measurement_theta_min 3.4564
_cell_volume 1225.50(5)
_computing_cell_refinement 'CrysAlis RED, Oxford Diffraction Ltd.'
_computing_data_collection 'CrysAlis CCD, Oxford Diffraction Ltd.'
_computing_data_reduction 'CrysAlis RED, Oxford Diffraction Ltd.'
_computing_structure_refinement 'SHELXL-97 (Sheldrick, 2008)'
_computing_structure_solution 'SIR92 (Giacovazzo et al., 1994)'
_diffrn_ambient_temperature 150(2)
_diffrn_detector_area_resol_mean 16.1399
_diffrn_measured_fraction_theta_full 0.998
_diffrn_measured_fraction_theta_max 0.998
_diffrn_measurement_device_type 'Xcalibur, Sapphire3, Gemini ultra'
_diffrn_measurement_method '\w scans'
_diffrn_radiation_monochromator mirror
_diffrn_radiation_source 'Enhance Ultra (Cu) X-ray Source'
_diffrn_radiation_type CuK\a
_diffrn_radiation_wavelength 1.54184
_diffrn_reflns_av_R_equivalents 0.0221
_diffrn_reflns_av_sigmaI/netI 0.0217
_diffrn_reflns_limit_h_max 14
_diffrn_reflns_limit_h_min -10
_diffrn_reflns_limit_k_max 6
_diffrn_reflns_limit_k_min -6
_diffrn_reflns_limit_l_max 17
_diffrn_reflns_limit_l_min -18
_diffrn_reflns_number 7561
_diffrn_reflns_theta_full 62.62
_diffrn_reflns_theta_max 62.62
_diffrn_reflns_theta_min 4.19
_exptl_absorpt_coefficient_mu 2.205
_exptl_absorpt_correction_T_max 1.00000
_exptl_absorpt_correction_T_min 0.38429
_exptl_absorpt_correction_type multi-scan
_exptl_absorpt_process_details
;
CrysAlisPro, Oxford Diffraction Ltd.,
Version 1.171.33.66 (release 28-04-2010 CrysAlis171 .NET)
(compiled Apr 28 2010,14:27:37)
Empirical absorption correction using spherical harmonics,
implemented in SCALE3 ABSPACK scaling algorithm.
;
_exptl_crystal_colour yellow
_exptl_crystal_density_diffrn 1.275
_exptl_crystal_density_method 'not measured'
_exptl_crystal_description prism
_exptl_crystal_F_000 500
_exptl_crystal_size_max 0.14
_exptl_crystal_size_mid 0.08
_exptl_crystal_size_min 0.07
_refine_diff_density_max 0.264
_refine_diff_density_min -0.192
_refine_diff_density_rms 0.045
_refine_ls_extinction_coef 0.0023(3)
_refine_ls_extinction_expression Fc^*^=kFc[1+0.001xFc^2^\l^3^/sin(2\q)]^-1/4^
_refine_ls_extinction_method SHELXL
_refine_ls_goodness_of_fit_ref 1.059
_refine_ls_hydrogen_treatment constr
_refine_ls_matrix_type full
_refine_ls_number_parameters 186
_refine_ls_number_reflns 1949
_refine_ls_number_restraints 120
_refine_ls_restrained_S_all 1.034
_refine_ls_R_factor_all 0.0309
_refine_ls_R_factor_gt 0.0263
_refine_ls_shift/su_max 0.000
_refine_ls_shift/su_mean 0.000
_refine_ls_structure_factor_coef Fsqd
_refine_ls_weighting_details 'calc w=1/[\s^2^(Fo^2^)+(0.0417P)^2^+0.3395P] where P=(Fo^2^+2Fc^2^)/3'
_refine_ls_weighting_scheme calc
_refine_ls_wR_factor_gt 0.0732
_refine_ls_wR_factor_ref 0.0745
_reflns_number_gt 1778
_reflns_number_total 1949
_reflns_threshold_expression >2\s(I)
_cod_data_source_file c2dt32553e.txt
_cod_data_source_block 1143o
_cod_depositor_comments
;
The following automatic conversions were performed:

'_symmetry_cell_setting' value 'Monoclinic' changed to 'monoclinic'
according to /home/saulius/struct/CIF-dictionaries/cif_core.dic
dictionary named 'cif_core.dic' version 2.4.2 from 2011-04-26.

Automatic conversion script
Id: cif_fix_values 1891 2012-01-12 08:04:46Z andrius 
;
_cod_original_sg_symbol_H-M 'P 21/n'
_cod_database_code 7021085

loop_
_symmetry_equiv_pos_as_xyz
'x, y, z'
'-x+1/2, y+1/2, -z+1/2'
'-x, -y, -z'
'x-1/2, -y-1/2, z-1/2'

loop_
_atom_site_label
_atom_site_type_symbol
_atom_site_fract_x
_atom_site_fract_y
_atom_site_fract_z
_atom_site_U_iso_or_equiv
_atom_site_adp_type
_atom_site_occupancy
_atom_site_symmetry_multiplicity
_atom_site_calc_flag
_atom_site_refinement_flags
_atom_site_disorder_assembly
_atom_site_disorder_group
C1 C 0.2797(4) 0.1358(9) 1.1596(3) 0.0573(17) Uani 0.392(5) 1 d PDU A 1
H1A H 0.2912 0.2882 1.1794 0.086 Uiso 0.392(5) 1 calc PR A 1
H1B H 0.2677 0.0410 1.2076 0.086 Uiso 0.392(5) 1 calc PR A 1
H1C H 0.2185 0.1304 1.1166 0.086 Uiso 0.392(5) 1 calc PR A 1
C2 C 0.3744(4) 0.0558(14) 1.1215(4) 0.0508(15) Uani 0.392(5) 1 d PDU A 1
H2A H 0.3590 -0.0810 1.0881 0.061 Uiso 0.392(5) 1 calc PR A 1
H2B H 0.4338 0.0283 1.1658 0.061 Uiso 0.392(5) 1 calc PR A 1
C3 C 0.3986(15) 0.261(2) 1.0608(9) 0.042(2) Uani 0.392(5) 1 d PDU A 1
H3A H 0.3801 0.4036 1.0860 0.050 Uiso 0.392(5) 1 calc PR A 1
H3B H 0.4735 0.2644 1.0519 0.050 Uiso 0.392(5) 1 calc PR A 1
C4 C 0.3301(15) 0.219(3) 0.9778(8) 0.027(3) Uani 0.392(5) 1 d PDU A 1
H4A H 0.3225 0.0565 0.9714 0.032 Uiso 0.392(5) 1 calc PR A 1
H4B H 0.2597 0.2783 0.9840 0.032 Uiso 0.392(5) 1 calc PR A 1
C1A C 0.3631(3) -0.0641(7) 1.1414(2) 0.0599(11) Uani 0.608(5) 1 d PDU A 2
H1D H 0.3156 -0.1291 1.0952 0.090 Uiso 0.608(5) 1 calc PR A 2
H1E H 0.3423 -0.1116 1.1961 0.090 Uiso 0.608(5) 1 calc PR A 2
H1F H 0.4348 -0.1133 1.1368 0.090 Uiso 0.608(5) 1 calc PR A 2
C2A C 0.3578(3) 0.1874(7) 1.13527(19) 0.0411(9) Uani 0.608(5) 1 d PDU A 2
H2C H 0.4016 0.2561 1.1837 0.049 Uiso 0.608(5) 1 calc PR A 2
H2D H 0.2848 0.2394 1.1352 0.049 Uiso 0.608(5) 1 calc PR A 2
C3A C 0.4009(11) 0.248(2) 1.0481(6) 0.061(3) Uani 0.608(5) 1 d PDU A 2
H3C H 0.4202 0.4062 1.0483 0.073 Uiso 0.608(5) 1 calc PR A 2
H3D H 0.4646 0.1600 1.0424 0.073 Uiso 0.608(5) 1 calc PR A 2
C4A C 0.3194(10) 0.201(2) 0.9730(6) 0.036(2) Uani 0.608(5) 1 d PDU A 2
H4C H 0.3101 0.0399 0.9644 0.043 Uiso 0.608(5) 1 calc PR A 2
H4D H 0.2512 0.2669 0.9822 0.043 Uiso 0.608(5) 1 calc PR A 2
O1 O 0.36018(8) 0.30333(16) 0.89907(6) 0.0327(3) Uani 1 1 d DU . .
C5 C 0.34060(10) 0.5193(2) 0.88489(9) 0.0274(3) Uani 1 1 d . A .
O2 O 0.29966(8) 0.63827(17) 0.93245(6) 0.0346(3) Uani 1 1 d . . .
C6 C 0.37294(10) 0.5916(2) 0.80362(9) 0.0262(3) Uani 1 1 d . . .
C7 C 0.36586(10) 0.8012(2) 0.77132(9) 0.0285(3) Uani 1 1 d . A .
H7 H 0.3403 0.9237 0.8002 0.034 Uiso 1 1 calc R . .
C8 C 0.40065(11) 0.8157(2) 0.69042(9) 0.0287(3) Uani 1 1 d . . .
H8 H 0.4015 0.9498 0.6593 0.034 Uiso 1 1 calc R A .
C9 C 0.43311(10) 0.6176(2) 0.66109(9) 0.0249(3) Uani 1 1 d . A .
S1 S 0.42265(3) 0.41146(5) 0.73453(2) 0.02844(14) Uani 1 1 d . A .
C10 C 0.46960(10) 0.5621(2) 0.57854(8) 0.0235(3) Uani 1 1 d . . .
C11 C 0.54862(10) 0.6830(2) 0.54536(8) 0.0249(3) Uani 1 1 d . . .
C12 C 0.42333(10) 0.3833(2) 0.53283(8) 0.0252(3) Uani 1 1 d . . .
H12 H 0.3701 0.3030 0.5563 0.030 Uiso 1 1 calc R . .
C13 C 0.60478(12) 0.8750(2) 0.59123(9) 0.0327(3) Uani 1 1 d . . .
H13A H 0.6713 0.9007 0.5683 0.049 Uiso 1 1 calc R A .
H13B H 0.6184 0.8412 0.6520 0.049 Uiso 1 1 calc R . .
H13C H 0.5611 1.0078 0.5832 0.049 Uiso 1 1 calc R . .

loop_
_atom_site_aniso_label
_atom_site_aniso_U_11
_atom_site_aniso_U_22
_atom_site_aniso_U_33
_atom_site_aniso_U_23
_atom_site_aniso_U_13
_atom_site_aniso_U_12
C1 0.064(3) 0.073(4) 0.035(3) 0.007(2) 0.008(2) -0.013(3)
C2 0.048(3) 0.057(5) 0.045(3) 0.013(3) -0.006(2) -0.001(3)
C3 0.038(5) 0.067(5) 0.019(4) 0.000(3) -0.002(3) -0.004(4)
C4 0.027(4) 0.023(4) 0.031(4) -0.008(3) 0.010(3) -0.007(3)
C1A 0.080(2) 0.052(3) 0.046(2) 0.0176(17) -0.0049(17) -0.0153(19)
C2A 0.0437(19) 0.050(2) 0.0290(15) 0.0055(15) 0.0031(12) 0.0005(16)
C3A 0.043(4) 0.110(6) 0.031(4) 0.019(4) 0.006(3) -0.021(4)
C4A 0.042(4) 0.044(5) 0.022(3) 0.009(3) 0.004(2) -0.010(2)
O1 0.0439(6) 0.0296(6) 0.0268(5) 0.0004(4) 0.0135(4) 0.0005(4)
C5 0.0268(7) 0.0299(8) 0.0259(7) -0.0030(6) 0.0045(6) -0.0015(6)
O2 0.0408(6) 0.0362(6) 0.0293(5) -0.0051(5) 0.0143(4) 0.0033(5)
C6 0.0272(7) 0.0290(8) 0.0231(7) -0.0045(6) 0.0061(5) -0.0001(5)
C7 0.0322(7) 0.0265(8) 0.0274(7) -0.0046(6) 0.0056(6) 0.0042(6)
C8 0.0358(7) 0.0244(7) 0.0262(7) 0.0003(6) 0.0050(6) 0.0033(6)
C9 0.0264(7) 0.0254(7) 0.0229(7) 0.0000(6) 0.0033(5) 0.0000(5)
S1 0.0400(2) 0.0230(2) 0.0245(2) -0.00086(13) 0.01291(15) 0.00134(13)
C10 0.0263(7) 0.0229(7) 0.0214(7) 0.0014(5) 0.0037(5) 0.0043(5)
C11 0.0276(7) 0.0232(7) 0.0239(7) 0.0004(5) 0.0028(5) 0.0025(5)
C12 0.0267(7) 0.0243(7) 0.0254(7) 0.0024(6) 0.0063(5) -0.0010(5)
C13 0.0370(8) 0.0318(8) 0.0304(8) -0.0053(6) 0.0085(6) -0.0070(6)

loop_
_atom_type_symbol
_atom_type_description
_atom_type_scat_dispersion_real
_atom_type_scat_dispersion_imag
_atom_type_scat_source
C C 0.0181 0.0091 'International Tables Vol C Tables 4.2.6.8 and 6.1.1.4'
H H 0.0000 0.0000 'International Tables Vol C Tables 4.2.6.8 and 6.1.1.4'
O O 0.0492 0.0322 'International Tables Vol C Tables 4.2.6.8 and 6.1.1.4'
S S 0.3331 0.5567 'International Tables Vol C Tables 4.2.6.8 and 6.1.1.4'

loop_
_geom_angle_atom_site_label_1
_geom_angle_atom_site_label_2
_geom_angle_atom_site_label_3
_geom_angle
_geom_angle_site_symmetry_1
C1 C2 C3 102.2(9) .
C1 C2 H2A 111.3 .
C3 C2 H2A 111.3 .
C1 C2 H2B 111.3 .
C3 C2 H2B 111.3 .
H2A C2 H2B 109.2 .
C4 C3 C2 104.6(10) .
C4 C3 H3A 110.8 .
C2 C3 H3A 110.8 .
C4 C3 H3B 110.8 .
C2 C3 H3B 110.8 .
H3A C3 H3B 108.9 .
O1 C4 C3 120.2(12) .
O1 C4 H4A 107.3 .
C3 C4 H4A 107.3 .
O1 C4 H4B 107.3 .
C3 C4 H4B 107.3 .
H4A C4 H4B 106.9 .
C2A C1A H1D 109.5 .
C2A C1A H1E 109.5 .
H1D C1A H1E 109.5 .
C2A C1A H1F 109.5 .
H1D C1A H1F 109.5 .
H1E C1A H1F 109.5 .
C1A C2A C3A 105.5(5) .
C1A C2A H2C 110.7 .
C3A C2A H2C 110.7 .
C1A C2A H2D 110.7 .
C3A C2A H2D 110.7 .
H2C C2A H2D 108.8 .
C4A C3A C2A 111.1(7) .
C4A C3A H3C 109.4 .
C2A C3A H3C 109.4 .
C4A C3A H3D 109.4 .
C2A C3A H3D 109.4 .
H3C C3A H3D 108.0 .
O1 C4A C3A 105.5(8) .
O1 C4A H4C 110.6 .
C3A C4A H4C 110.6 .
O1 C4A H4D 110.6 .
C3A C4A H4D 110.6 .
H4C C4A H4D 108.8 .
C5 O1 C4 115.2(7) .
C5 O1 C4A 117.6(6) .
C4 O1 C4A 7.1(13) .
O2 C5 O1 124.21(13) .
O2 C5 C6 124.04(13) .
O1 C5 C6 111.73(11) .
C7 C6 C5 126.37(12) .
C7 C6 S1 111.28(10) .
C5 C6 S1 122.33(10) .
C6 C7 C8 112.59(12) .
C6 C7 H7 123.7 .
C8 C7 H7 123.7 .
C9 C8 C7 113.37(13) .
C9 C8 H8 123.3 .
C7 C8 H8 123.3 .
C8 C9 C10 129.79(12) .
C8 C9 S1 110.71(10) .
C10 C9 S1 119.45(10) .
C6 S1 C9 92.05(7) .
C12 C10 C11 119.54(12) .
C12 C10 C9 118.34(12) .
C11 C10 C9 122.12(12) .
C12 C11 C10 117.29(12) 3_666
C12 C11 C13 119.50(12) 3_666
C10 C11 C13 123.20(12) .
C11 C12 C10 123.18(12) 3_666
C11 C12 H12 118.4 3_666
C10 C12 H12 118.4 .
C11 C13 H13A 109.5 .
C11 C13 H13B 109.5 .
H13A C13 H13B 109.5 .
C11 C13 H13C 109.5 .
H13A C13 H13C 109.5 .
H13B C13 H13C 109.5 .

loop_
_geom_bond_atom_site_label_1
_geom_bond_atom_site_label_2
_geom_bond_distance
_geom_bond_site_symmetry_2
C1 C2 1.502(8) .
C1 H1A 0.9800 .
C1 H1B 0.9800 .
C1 H1C 0.9800 .
C2 C3 1.624(12) .
C2 H2A 0.9900 .
C2 H2B 0.9900 .
C3 C4 1.518(12) .
C3 H3A 0.9900 .
C3 H3B 0.9900 .
C4 O1 1.443(11) .
C4 H4A 0.9900 .
C4 H4B 0.9900 .
C1A C2A 1.526(5) .
C1A H1D 0.9800 .
C1A H1E 0.9800 .
C1A H1F 0.9800 .
C2A C3A 1.591(8) .
C2A H2C 0.9900 .
C2A H2D 0.9900 .
C3A C4A 1.518(9) .
C3A H3C 0.9900 .
C3A H3D 0.9900 .
C4A O1 1.475(7) .
C4A H4C 0.9900 .
C4A H4D 0.9900 .
O1 C5 1.3445(18) .
C5 O2 1.2071(17) .
C5 C6 1.4662(19) .
C6 C7 1.367(2) .
C6 S1 1.7207(13) .
C7 C8 1.410(2) .
C7 H7 0.9500 .
C8 C9 1.3686(19) .
C8 H8 0.9500 .
C9 C10 1.4794(18) .
C9 S1 1.7220(13) .
C10 C12 1.3964(19) .
C10 C11 1.4037(19) .
C11 C12 1.3899(19) 3_666
C11 C13 1.5090(19) .
C12 C11 1.3899(19) 3_666
C12 H12 0.9500 .
C13 H13A 0.9800 .
C13 H13B 0.9800 .
C13 H13C 0.9800 .
